data_7020402
loop_
_publ_author_name
'Mart\'inez-Lillo, Jos\'e'
'Tomsa, Adrian-Raul'
'Li, Yanling'
'Chamoreau, Lise-Marie'
'Cremades, Eduard'
'Ruiz, Eliseo'
'Barra, Anne-Laure'
'Proust, Anna'
'Verdaguer, Michel'
'Gouzerh, Pierre'

_publ_section_title
;
 Synthesis, crystal structure and magnetism of new salicylamidoxime-based
 hexanuclear manganese(iii) single-molecule magnets.
;
_journal_issue 44
_journal_name_full 'Dalton transactions (Cambridge, England : 2003)'
_journal_page_first 13668
_journal_page_last 13681
_journal_paper_doi 10.1039/c2dt31443f
_journal_volume 41
_journal_year 2012
_chemical_formula_moiety '(C50 H68 Mn6 N12 O22)2+, 2 Cl-, 9(C H4 O)'
_chemical_formula_sum 'C59 H104 Cl2 Mn6 N12 O31'
_chemical_formula_weight 1878.08
_chemical_name_systematic
;
?
;
_space_group_IT_number 14
_symmetry_cell_setting monoclinic
_symmetry_Int_Tables_number 14
_symmetry_space_group_name_Hall '-P 2ybc'
_symmetry_space_group_name_H-M 'P 1 21/c 1'
_atom_sites_solution_hydrogens mixed
_atom_sites_solution_primary direct
_atom_sites_solution_secondary difmap
_audit_creation_method SHELXL-97
_cell_angle_alpha 90.00
_cell_angle_beta 102.260(10)
_cell_angle_gamma 90.00
_cell_formula_units_Z 2
_cell_length_a 13.1601(11)
_cell_length_b 15.108(2)
_cell_length_c 23.331(3)
_cell_measurement_reflns_used 177
_cell_measurement_temperature 200(2)
_cell_measurement_theta_max 22.3
_cell_measurement_theta_min 4.2
_cell_volume 4532.9(9)
_computing_cell_refinement 'Dirax/lsq (Duisenberg & Schreurs, 1989-2000)'
_computing_data_collection 'Collect (Nonius BV, 1997-2000)'
_computing_data_reduction 'EvalCCD (Duisenberg & Schreurs 1990-2000)'
_computing_molecular_graphics 'DIAMOND (Brandenburg, 1999)'
_computing_publication_material 'WinGX publication routines (Farrugia, 1999)'
_computing_structure_refinement 'SHELXL-97 (Sheldrick, 2008)'
_computing_structure_solution 'SIR92 (Giacovazzo et al, 1993)'
_diffrn_ambient_temperature 200(2)
_diffrn_detector_area_resol_mean 9
_diffrn_measured_fraction_theta_full 0.975
_diffrn_measured_fraction_theta_max 0.975
_diffrn_measurement_device_type KappaCCD
_diffrn_measurement_method 'CCD rotation images, thick slices'
_diffrn_radiation_monochromator graphite
_diffrn_radiation_source 'fine-focus sealed tube'
_diffrn_radiation_type MoK\a
_diffrn_radiation_wavelength 0.71073
_diffrn_reflns_av_R_equivalents 0.0587
_diffrn_reflns_av_sigmaI/netI 0.0483
_diffrn_reflns_limit_h_max 18
_diffrn_reflns_limit_h_min -18
_diffrn_reflns_limit_k_max 20
_diffrn_reflns_limit_k_min -20
_diffrn_reflns_limit_l_max 32
_diffrn_reflns_limit_l_min -32
_diffrn_reflns_number 70249
_diffrn_reflns_theta_full 30.00
_diffrn_reflns_theta_max 30.00
_diffrn_reflns_theta_min 2.70
_diffrn_standards_number 0
_exptl_absorpt_coefficient_mu 0.947
_exptl_absorpt_correction_T_max 0.812
_exptl_absorpt_correction_T_min 0.527
_exptl_absorpt_correction_type multi-scan
_exptl_absorpt_process_details
;
R.H. Blessing, Acta Cryst. (1995), A51, 33-38
;
_exptl_crystal_colour black
_exptl_crystal_density_diffrn 1.376
_exptl_crystal_density_method 'not measured'
_exptl_crystal_description block
_exptl_crystal_F_000 1948
_exptl_crystal_size_max 0.57
_exptl_crystal_size_mid 0.33
_exptl_crystal_size_min 0.22
_refine_diff_density_max 1.361
_refine_diff_density_min -0.551
_refine_diff_density_rms 0.103
_refine_ls_extinction_method none
_refine_ls_goodness_of_fit_ref 1.091
_refine_ls_hydrogen_treatment constr
_refine_ls_matrix_type full
_refine_ls_number_parameters 510
_refine_ls_number_reflns 12881
_refine_ls_number_restraints 1
_refine_ls_restrained_S_all 1.091
_refine_ls_R_factor_all 0.0964
_refine_ls_R_factor_gt 0.0569
_refine_ls_shift/su_max 0.001
_refine_ls_shift/su_mean 0.000
_refine_ls_structure_factor_coef Fsqd
_refine_ls_weighting_details 'calc w=1/[\s^2^(Fo^2^)+(0.0616P)^2^+13.2276P] where P=(Fo^2^+2Fc^2^)/3'
_refine_ls_weighting_scheme calc
_refine_ls_wR_factor_gt 0.1571
_refine_ls_wR_factor_ref 0.1791
_reflns_number_gt 8689
_reflns_number_total 12881
_reflns_threshold_expression >2\s(I)
_cod_data_source_file c2dt31443f.txt
_cod_data_source_block jml12b
_cod_original_cell_volume 4533.1(9)
_cod_original_sg_symbol_H-M 'P 21/c'
_cod_database_code 7020402

loop_
_symmetry_equiv_pos_as_xyz
'x, y, z'
'-x, y+1/2, -z+1/2'
'-x, -y, -z'
'x, -y-1/2, z-1/2'

loop_
_atom_site_label
_atom_site_type_symbol
_atom_site_fract_x
_atom_site_fract_y
_atom_site_fract_z
_atom_site_U_iso_or_equiv
_atom_site_adp_type
_atom_site_occupancy
_atom_site_symmetry_multiplicity
_atom_site_calc_flag
_atom_site_refinement_flags
Mn1 Mn 0.88851(4) 0.69036(4) 0.47911(2) 0.02449(13) Uani 1 1 d .
Mn2 Mn 1.02065(4) 0.53809(3) 0.56611(2) 0.02305(12) Uani 1 1 d .
Mn3 Mn 0.78540(4) 0.59598(4) 0.57948(2) 0.02757(13) Uani 1 1 d .
O1 O 0.9034(2) 0.61428(17) 0.54559(10) 0.0265(5) Uani 1 1 d .
O2 O 0.8745(2) 0.76126(18) 0.41057(11) 0.0297(5) Uani 1 1 d .
O3 O 1.06695(19) 0.57445(16) 0.49537(10) 0.0248(5) Uani 1 1 d .
O4 O 1.13575(19) 0.45538(17) 0.58585(10) 0.0269(5) Uani 1 1 d .
O5 O 0.8507(2) 0.49804(18) 0.62401(11) 0.0312(6) Uani 1 1 d .
O6 O 0.6630(2) 0.5774(2) 0.60919(13) 0.0397(7) Uani 1 1 d .
O7 O 0.7441(2) 0.70717(19) 0.47585(11) 0.0332(6) Uani 1 1 d .
O8 O 0.9383(3) 0.8113(2) 0.53340(12) 0.0430(7) Uani 1 1 d .
H8A H 0.9719 0.8106 0.5699 0.065 Uiso 1 1 d R
O9 O 1.1203(2) 0.6374(2) 0.62083(14) 0.0419(7) Uani 1 1 d .
H9A H 1.0913 0.6870 0.6329 0.063 Uiso 1 1 d R
O10 O 0.8412(3) 0.6906(2) 0.65563(12) 0.0403(7) Uani 1 1 d .
H10A H 0.8989 0.7303 0.6578 0.060 Uiso 1 1 d R
O11 O 0.7249(2) 0.50104(19) 0.49726(12) 0.0347(6) Uani 1 1 d .
H11A H 0.7615 0.5154 0.4669 0.052 Uiso 1 1 d R
N1 N 1.0319(2) 0.66021(19) 0.47428(13) 0.0255(6) Uani 1 1 d .
N2 N 1.1908(3) 0.6706(2) 0.44632(16) 0.0372(8) Uani 1 1 d .
H2A H 1.2231 0.6888 0.4209 0.045 Uiso 1 1 d R
H2B H 1.2125 0.6162 0.4630 0.045 Uiso 1 1 d R
N3 N 0.9591(2) 0.4911(2) 0.63039(13) 0.0275(6) Uani 1 1 d .
N4 N 0.9432(3) 0.3993(3) 0.70649(16) 0.0441(9) Uani 1 1 d .
H4A H 0.9691 0.3737 0.7386 0.053 Uiso 1 1 d R
H4B H 0.8748 0.4162 0.6975 0.053 Uiso 1 1 d R
N5 N 0.7121(2) 0.6914(2) 0.52877(13) 0.0303(7) Uani 1 1 d .
N6 N 0.5880(3) 0.7977(3) 0.49353(19) 0.0570(12) Uani 1 1 d .
H6A H 0.5409 0.8382 0.4951 0.068 Uiso 1 1 d R
H6B H 0.6182 0.8032 0.4607 0.068 Uiso 1 1 d R
C1 C 0.9532(3) 0.8097(2) 0.39762(14) 0.0276(7) Uani 1 1 d .
C2 C 0.9268(3) 0.8874(3) 0.36431(17) 0.0347(8) Uani 1 1 d .
H2 H 0.8556 0.9028 0.3519 0.042 Uiso 1 1 calc R
C3 C 1.0016(4) 0.9421(3) 0.3491(2) 0.0431(10) Uani 1 1 d .
H3 H 0.9815 0.9936 0.3261 0.052 Uiso 1 1 calc R
C4 C 1.1074(4) 0.9206(3) 0.3682(2) 0.0467(11) Uani 1 1 d .
H4 H 1.1593 0.9585 0.3590 0.056 Uiso 1 1 calc R
C5 C 1.1359(4) 0.8438(3) 0.4004(2) 0.0395(9) Uani 1 1 d .
H5 H 1.2075 0.8294 0.4126 0.047 Uiso 1 1 calc R
C6 C 1.0604(3) 0.7867(2) 0.41545(15) 0.0285(7) Uani 1 1 d .
C7 C 1.0957(3) 0.7022(2) 0.44638(16) 0.0270(7) Uani 1 1 d .
C8 C 1.1773(3) 0.4327(3) 0.64294(15) 0.0290(7) Uani 1 1 d .
C9 C 1.2842(3) 0.4157(3) 0.65833(19) 0.0407(10) Uani 1 1 d .
H9 H 1.3254 0.4211 0.6296 0.049 Uiso 1 1 calc R
C10 C 1.3312(4) 0.3909(4) 0.7157(2) 0.0513(12) Uani 1 1 d .
H10 H 1.4038 0.3796 0.7255 0.062 Uiso 1 1 calc R
C11 C 1.2732(4) 0.3826(4) 0.7581(2) 0.0539(13) Uani 1 1 d .
H11 H 1.3059 0.3665 0.7970 0.065 Uiso 1 1 calc R
C12 C 1.1666(4) 0.3979(3) 0.74372(17) 0.0433(10) Uani 1 1 d .
H12 H 1.1268 0.3913 0.7730 0.052 Uiso 1 1 calc R
C13 C 1.1164(3) 0.4232(3) 0.68612(16) 0.0314(8) Uani 1 1 d .
C14 C 1.0028(3) 0.4377(3) 0.67339(15) 0.0302(8) Uani 1 1 d .
C15 C 0.6015(3) 0.6438(3) 0.62035(17) 0.0355(9) Uani 1 1 d .
C16 C 0.5523(3) 0.6343(4) 0.66817(19) 0.0442(11) Uani 1 1 d .
H16 H 0.5639 0.5820 0.6912 0.053 Uiso 1 1 calc R
C17 C 0.4875(4) 0.6992(4) 0.6823(2) 0.0540(14) Uani 1 1 d .
H17 H 0.4541 0.6904 0.7142 0.065 Uiso 1 1 calc R
C18 C 0.4711(4) 0.7778(4) 0.6498(2) 0.0504(12) Uani 1 1 d .
H18 H 0.4289 0.8234 0.6603 0.061 Uiso 1 1 calc R
C19 C 0.5170(3) 0.7881(3) 0.6022(2) 0.0445(10) Uani 1 1 d .
H19 H 0.5036 0.8404 0.5792 0.053 Uiso 1 1 calc R
C20 C 0.5837(3) 0.7228(3) 0.58681(18) 0.0354(8) Uani 1 1 d .
C21 C 0.6300(3) 0.7374(3) 0.53449(18) 0.0355(9) Uani 1 1 d .
C22 C 0.8796(6) 0.8914(4) 0.5278(3) 0.080(2) Uani 1 1 d .
H22A H 0.8435 0.8993 0.4869 0.120 Uiso 1 1 calc R
H22B H 0.9265 0.9415 0.5400 0.120 Uiso 1 1 calc R
H22C H 0.8285 0.8884 0.5528 0.120 Uiso 1 1 calc R
C23 C 1.2238(4) 0.6611(4) 0.6157(3) 0.0713(18) Uani 1 1 d .
H23A H 1.2697 0.6096 0.6251 0.107 Uiso 1 1 calc R
H23B H 1.2496 0.7094 0.6430 0.107 Uiso 1 1 calc R
H23C H 1.2228 0.6804 0.5755 0.107 Uiso 1 1 calc R
C24 C 0.8586(5) 0.6601(4) 0.71601(19) 0.0536(13) Uani 1 1 d .
H24A H 0.8144 0.6087 0.7184 0.080 Uiso 1 1 calc R
H24B H 0.8416 0.7077 0.7409 0.080 Uiso 1 1 calc R
H24C H 0.9318 0.6434 0.7294 0.080 Uiso 1 1 calc R
C25 C 0.6182(4) 0.4908(5) 0.4703(3) 0.0678(17) Uani 1 1 d .
H25A H 0.5799 0.4698 0.4994 0.102 Uiso 1 1 calc R
H25B H 0.6112 0.4477 0.4383 0.102 Uiso 1 1 calc R
H25C H 0.5897 0.5479 0.4546 0.102 Uiso 1 1 calc R
Cl1 Cl 0.96019(9) 0.30795(7) 0.83490(4) 0.0424(2) Uani 1 1 d .
O12 O 0.6898(4) 0.4648(3) 0.9367(2) 0.0847(14) Uani 1 1 d .
H12A H 0.7048 0.5215 0.9295 0.127 Uiso 1 1 d R
C26 C 0.7794(6) 0.4152(5) 0.9326(3) 0.082(2) Uani 1 1 d .
H26A H 0.8403 0.4542 0.9397 0.123 Uiso 1 1 calc R
H26B H 0.7701 0.3893 0.8933 0.123 Uiso 1 1 calc R
H26C H 0.7898 0.3679 0.9619 0.123 Uiso 1 1 calc R
O13 O 0.6838(3) 0.6389(2) 0.89129(14) 0.0468(8) Uani 1 1 d .
H13A H 0.7421 0.6613 0.8938 0.070 Uiso 1 1 d R
C27 C 0.6219(6) 0.6609(5) 0.8360(3) 0.079(2) Uani 1 1 d .
H27A H 0.5893 0.7187 0.8384 0.118 Uiso 1 1 calc R
H27B H 0.5679 0.6158 0.8244 0.118 Uiso 1 1 calc R
H27C H 0.6656 0.6634 0.8069 0.118 Uiso 1 1 calc R
O14 O 0.3985(4) 0.5972(3) 0.9742(2) 0.0857(15) Uani 1 1 d .
H14A H 0.3609 0.5676 0.9963 0.128 Uiso 1 1 d R
C28 C 0.4004(6) 0.5379(6) 0.9282(4) 0.092(2) Uani 1 1 d .
H28A H 0.3988 0.5711 0.8920 0.139 Uiso 1 1 calc R
H28B H 0.3396 0.4989 0.9230 0.139 Uiso 1 1 calc R
H28C H 0.4640 0.5024 0.9376 0.139 Uiso 1 1 calc R
O15 O 0.7076(8) 0.4362(6) 0.7003(4) 0.081(3) Uani 0.50 1 d P
C29 C 0.7032(10) 0.4449(8) 0.7616(5) 0.060(3) Uani 0.50 1 d P
H29A H 0.7492 0.4931 0.7793 0.089 Uiso 0.50 1 calc PR
H29B H 0.7257 0.3895 0.7822 0.089 Uiso 0.50 1 calc PR
H29C H 0.6317 0.4582 0.7648 0.089 Uiso 0.50 1 calc PR
O16 O 0.3230(7) 0.7116(6) 0.3605(4) 0.070(2) Uiso 0.50 1 d P
C30 C 0.4113(16) 0.6576(15) 0.3836(9) 0.123(7) Uiso 0.50 1 d P
H30A H 0.4720 0.6801 0.3700 0.185 Uiso 0.50 1 calc PR
H30B H 0.3973 0.5965 0.3701 0.185 Uiso 0.50 1 calc PR
H30C H 0.4253 0.6593 0.4266 0.185 Uiso 0.50 1 calc PR
O17 O 0.2689(17) 0.7750(15) 0.2617(9) 0.206(9) Uiso 0.50 1 d PD
C31 C 0.2575(18) 0.8669(15) 0.2626(10) 0.136(8) Uiso 0.50 1 d PD
H31A H 0.1975 0.8819 0.2794 0.203 Uiso 0.50 1 calc PR
H31B H 0.2466 0.8899 0.2225 0.203 Uiso 0.50 1 calc PR
H31C H 0.3204 0.8933 0.2865 0.203 Uiso 0.50 1 calc PR

loop_
_atom_site_aniso_label
_atom_site_aniso_U_11
_atom_site_aniso_U_22
_atom_site_aniso_U_33
_atom_site_aniso_U_23
_atom_site_aniso_U_13
_atom_site_aniso_U_12
Mn1 0.0283(3) 0.0221(3) 0.0240(2) 0.00523(19) 0.00760(19) 0.0052(2)
Mn2 0.0269(3) 0.0196(2) 0.0228(2) 0.00345(18) 0.00561(19) 0.0032(2)
Mn3 0.0301(3) 0.0263(3) 0.0285(3) 0.0059(2) 0.0112(2) 0.0053(2)
O1 0.0299(13) 0.0258(13) 0.0256(11) 0.0061(9) 0.0096(9) 0.0071(10)
O2 0.0343(14) 0.0285(14) 0.0264(12) 0.0065(10) 0.0068(10) 0.0022(11)
O3 0.0311(13) 0.0174(11) 0.0267(11) 0.0055(9) 0.0081(9) 0.0040(10)
O4 0.0292(13) 0.0242(13) 0.0259(11) 0.0041(9) 0.0029(9) 0.0049(10)
O5 0.0309(13) 0.0302(14) 0.0344(13) 0.0092(11) 0.0112(11) 0.0049(11)
O6 0.0372(15) 0.0375(16) 0.0497(17) 0.0107(13) 0.0208(13) 0.0026(13)
O7 0.0322(14) 0.0399(16) 0.0298(13) 0.0108(11) 0.0122(10) 0.0104(12)
O8 0.065(2) 0.0285(15) 0.0323(14) -0.0040(11) 0.0021(13) 0.0113(14)
O9 0.0396(16) 0.0304(15) 0.0527(18) -0.0114(13) 0.0027(13) -0.0015(13)
O10 0.0531(18) 0.0398(17) 0.0299(13) 0.0011(12) 0.0130(12) -0.0027(14)
O11 0.0300(14) 0.0336(15) 0.0401(15) 0.0024(12) 0.0064(11) 0.0034(11)
N1 0.0332(16) 0.0168(13) 0.0269(14) 0.0049(10) 0.0073(12) 0.0026(12)
N2 0.0299(17) 0.0317(18) 0.054(2) 0.0095(15) 0.0167(15) 0.0020(14)
N3 0.0302(15) 0.0252(15) 0.0278(14) 0.0043(11) 0.0076(12) 0.0029(12)
N4 0.045(2) 0.049(2) 0.0398(19) 0.0249(17) 0.0132(15) 0.0073(17)
N5 0.0295(15) 0.0342(17) 0.0291(15) 0.0062(13) 0.0103(12) 0.0063(13)
N6 0.054(2) 0.065(3) 0.059(2) 0.031(2) 0.028(2) 0.038(2)
C1 0.041(2) 0.0212(16) 0.0213(15) -0.0018(12) 0.0091(14) 0.0010(15)
C2 0.044(2) 0.028(2) 0.0328(18) 0.0063(15) 0.0080(16) 0.0051(17)
C3 0.062(3) 0.025(2) 0.044(2) 0.0108(17) 0.014(2) 0.0021(19)
C4 0.053(3) 0.029(2) 0.061(3) 0.013(2) 0.020(2) -0.004(2)
C5 0.041(2) 0.026(2) 0.053(2) 0.0070(17) 0.0127(19) -0.0047(17)
C6 0.041(2) 0.0179(16) 0.0283(16) 0.0009(12) 0.0115(14) -0.0016(14)
C7 0.0309(18) 0.0187(16) 0.0324(17) 0.0000(13) 0.0093(14) -0.0021(14)
C8 0.0322(18) 0.0256(18) 0.0269(16) 0.0014(13) 0.0009(13) 0.0026(14)
C9 0.035(2) 0.049(3) 0.036(2) 0.0051(18) 0.0028(16) 0.0093(19)
C10 0.039(2) 0.064(3) 0.043(2) 0.008(2) -0.0067(19) 0.007(2)
C11 0.053(3) 0.071(4) 0.031(2) 0.011(2) -0.0057(19) 0.011(3)
C12 0.052(3) 0.050(3) 0.0249(18) 0.0063(17) 0.0014(17) 0.004(2)
C13 0.037(2) 0.0272(19) 0.0272(17) 0.0047(14) 0.0017(14) 0.0023(15)
C14 0.039(2) 0.0252(18) 0.0261(16) 0.0035(13) 0.0064(14) 0.0052(15)
C15 0.0236(17) 0.047(2) 0.037(2) 0.0034(17) 0.0090(15) 0.0000(17)
C16 0.032(2) 0.062(3) 0.039(2) 0.010(2) 0.0107(17) 0.001(2)
C17 0.033(2) 0.095(4) 0.037(2) 0.004(2) 0.0150(18) 0.009(3)
C18 0.032(2) 0.073(4) 0.049(3) -0.011(2) 0.0122(19) 0.009(2)
C19 0.034(2) 0.052(3) 0.051(3) 0.000(2) 0.0164(19) 0.010(2)
C20 0.0301(19) 0.042(2) 0.0357(19) 0.0019(17) 0.0115(15) 0.0043(17)
C21 0.032(2) 0.038(2) 0.038(2) 0.0042(16) 0.0107(16) 0.0094(17)
C22 0.119(6) 0.037(3) 0.070(4) -0.018(3) -0.014(4) 0.033(3)
C23 0.045(3) 0.050(3) 0.116(5) -0.025(3) 0.010(3) -0.015(2)
C24 0.084(4) 0.048(3) 0.031(2) 0.0019(19) 0.016(2) 0.000(3)
C25 0.038(3) 0.097(5) 0.068(4) -0.003(3) 0.009(2) -0.006(3)
Cl1 0.0614(7) 0.0341(5) 0.0322(5) 0.0106(4) 0.0108(4) 0.0032(5)
O12 0.085(3) 0.055(3) 0.125(4) 0.003(3) 0.048(3) -0.010(2)
C26 0.090(5) 0.057(4) 0.101(5) -0.015(4) 0.026(4) -0.007(4)
O13 0.0444(18) 0.0476(19) 0.0475(17) -0.0069(14) 0.0076(14) -0.0160(15)
C27 0.084(5) 0.076(5) 0.065(4) 0.003(3) -0.012(3) -0.016(4)
O14 0.071(3) 0.090(4) 0.101(4) -0.016(3) 0.028(3) -0.040(3)
C28 0.072(5) 0.096(6) 0.105(6) -0.025(5) 0.010(4) -0.002(4)
O15 0.114(8) 0.060(5) 0.085(6) 0.029(5) 0.056(6) 0.019(5)
C29 0.073(7) 0.059(7) 0.053(6) -0.002(5) 0.027(5) -0.009(6)

loop_
_atom_type_symbol
_atom_type_description
_atom_type_scat_dispersion_real
_atom_type_scat_dispersion_imag
_atom_type_scat_source
C C 0.0033 0.0016 'International Tables Vol C Tables 4.2.6.8 and 6.1.1.4'
H H 0.0000 0.0000 'International Tables Vol C Tables 4.2.6.8 and 6.1.1.4'
O O 0.0106 0.0060 'International Tables Vol C Tables 4.2.6.8 and 6.1.1.4'
N N 0.0061 0.0033 'International Tables Vol C Tables 4.2.6.8 and 6.1.1.4'
Mn Mn 0.3368 0.7283 'International Tables Vol C Tables 4.2.6.8 and 6.1.1.4'
Cl Cl 0.1484 0.1585 'International Tables Vol C Tables 4.2.6.8 and 6.1.1.4'

loop_
_geom_angle_atom_site_label_1
_geom_angle_atom_site_label_2
_geom_angle_atom_site_label_3
_geom_angle
_geom_angle_site_symmetry_1
_geom_angle_site_symmetry_3
O2 Mn1 O7 88.49(11) . .
O2 Mn1 O1 177.18(12) . .
O7 Mn1 O1 92.40(11) . .
O2 Mn1 N1 90.29(12) . .
O7 Mn1 N1 172.09(13) . .
O1 Mn1 N1 88.46(11) . .
O2 Mn1 O8 88.88(11) . .
O7 Mn1 O8 94.78(13) . .
O1 Mn1 O8 93.71(11) . .
N1 Mn1 O8 93.01(13) . .
O1 Mn2 O4 177.15(12) . .
O1 Mn2 O3 89.95(10) . .
O4 Mn2 O3 90.78(10) . .
O1 Mn2 N3 88.12(12) . .
O4 Mn2 N3 90.78(12) . .
O3 Mn2 N3 171.99(12) . .
O1 Mn2 O9 94.84(12) . .
O4 Mn2 O9 87.88(11) . .
O3 Mn2 O9 92.51(12) . .
N3 Mn2 O9 95.40(13) . .
O1 Mn2 O3 91.00(10) . 3_766
O4 Mn2 O3 86.34(10) . 3_766
O3 Mn2 O3 83.62(10) . 3_766
N3 Mn2 O3 88.64(11) . 3_766
O9 Mn2 O3 173.00(10) . 3_766
O1 Mn2 Mn2 90.70(8) . 3_766
O4 Mn2 Mn2 87.80(8) . 3_766
O3 Mn2 Mn2 46.61(7) . 3_766
N3 Mn2 Mn2 125.62(10) . 3_766
O9 Mn2 Mn2 138.80(9) . 3_766
O3 Mn2 Mn2 37.01(6) 3_766 3_766
O6 Mn3 O5 90.33(12) . .
O6 Mn3 O1 176.91(12) . .
O5 Mn3 O1 91.48(11) . .
O6 Mn3 N5 89.00(13) . .
O5 Mn3 N5 175.70(14) . .
O1 Mn3 N5 89.01(12) . .
O6 Mn3 O10 88.05(13) . .
O5 Mn3 O10 91.66(12) . .
O1 Mn3 O10 94.40(11) . .
N5 Mn3 O10 92.55(13) . .
O6 Mn3 O11 92.29(12) . .
O5 Mn3 O11 90.37(11) . .
O1 Mn3 O11 85.19(11) . .
N5 Mn3 O11 85.42(12) . .
O10 Mn3 O11 177.94(11) . .
Mn2 O1 Mn3 119.76(13) . .
Mn2 O1 Mn1 120.45(13) . .
Mn3 O1 Mn1 118.23(13) . .
C1 O2 Mn1 123.4(2) . .
N1 O3 Mn2 114.19(19) . .
N1 O3 Mn2 111.33(18) . 3_766
Mn2 O3 Mn2 96.38(10) . 3_766
C8 O4 Mn2 121.4(2) . .
N3 O5 Mn3 116.5(2) . .
C15 O6 Mn3 123.3(3) . .
N5 O7 Mn1 115.1(2) . .
C22 O8 Mn1 123.5(3) . .
C22 O8 H8A 104.6 . .
Mn1 O8 H8A 124.6 . .
C23 O9 Mn2 125.2(3) . .
C23 O9 H9A 106.7 . .
Mn2 O9 H9A 120.1 . .
C24 O10 Mn3 121.0(3) . .
C24 O10 H10A 100.7 . .
Mn3 O10 H10A 123.6 . .
C25 O11 Mn3 123.4(3) . .
C25 O11 H11A 107.5 . .
Mn3 O11 H11A 108.8 . .
C7 N1 O3 114.3(3) . .
C7 N1 Mn1 129.1(2) . .
O3 N1 Mn1 115.8(2) . .
C7 N2 H2A 119.6 . .
C7 N2 H2B 121.2 . .
H2A N2 H2B 115.3 . .
C14 N3 O5 113.3(3) . .
C14 N3 Mn2 127.7(3) . .
O5 N3 Mn2 117.5(2) . .
C14 N4 H4A 122.0 . .
C14 N4 H4B 114.3 . .
H4A N4 H4B 121.5 . .
C21 N5 O7 113.9(3) . .
C21 N5 Mn3 129.1(3) . .
O7 N5 Mn3 116.7(2) . .
C21 N6 H6A 128.8 . .
C21 N6 H6B 117.2 . .
H6A N6 H6B 113.5 . .
O2 C1 C2 117.5(3) . .
O2 C1 C6 124.0(3) . .
C2 C1 C6 118.4(4) . .
C3 C2 C1 122.1(4) . .
C3 C2 H2 118.9 . .
C1 C2 H2 118.9 . .
C2 C3 C4 119.3(4) . .
C2 C3 H3 120.3 . .
C4 C3 H3 120.3 . .
C5 C4 C3 119.9(4) . .
C5 C4 H4 120.0 . .
C3 C4 H4 120.0 . .
C4 C5 C6 121.3(4) . .
C4 C5 H5 119.3 . .
C6 C5 H5 119.3 . .
C5 C6 C1 118.9(3) . .
C5 C6 C7 118.6(4) . .
C1 C6 C7 122.5(3) . .
N1 C7 N2 121.2(3) . .
N1 C7 C6 118.8(3) . .
N2 C7 C6 120.0(3) . .
O4 C8 C9 117.8(3) . .
O4 C8 C13 123.1(3) . .
C9 C8 C13 119.1(3) . .
C8 C9 C10 120.6(4) . .
C8 C9 H9 119.7 . .
C10 C9 H9 119.7 . .
C11 C10 C9 120.8(4) . .
C11 C10 H10 119.6 . .
C9 C10 H10 119.6 . .
C10 C11 C12 119.7(4) . .
C10 C11 H11 120.1 . .
C12 C11 H11 120.1 . .
C11 C12 C13 121.1(4) . .
C11 C12 H12 119.5 . .
C13 C12 H12 119.5 . .
C12 C13 C8 118.7(4) . .
C12 C13 C14 118.6(4) . .
C8 C13 C14 122.8(3) . .
N3 C14 N4 119.1(4) . .
N3 C14 C13 120.2(3) . .
N4 C14 C13 120.7(3) . .
O6 C15 C16 118.2(4) . .
O6 C15 C20 123.7(4) . .
C16 C15 C20 118.1(4) . .
C17 C16 C15 121.7(5) . .
C17 C16 H16 119.1 . .
C15 C16 H16 119.1 . .
C16 C17 C18 120.2(4) . .
C16 C17 H17 119.9 . .
C18 C17 H17 119.9 . .
C19 C18 C17 119.2(5) . .
C19 C18 H18 120.4 . .
C17 C18 H18 120.4 . .
C18 C19 C20 121.7(5) . .
C18 C19 H19 119.1 . .
C20 C19 H19 119.1 . .
C19 C20 C15 119.0(4) . .
C19 C20 C21 119.2(4) . .
C15 C20 C21 121.8(4) . .
N5 C21 N6 120.4(4) . .
N5 C21 C20 119.5(4) . .
N6 C21 C20 120.1(4) . .
O8 C22 H22A 109.5 . .
O8 C22 H22B 109.5 . .
H22A C22 H22B 109.5 . .
O8 C22 H22C 109.5 . .
H22A C22 H22C 109.5 . .
H22B C22 H22C 109.5 . .
O9 C23 H23A 109.5 . .
O9 C23 H23B 109.5 . .
H23A C23 H23B 109.5 . .
O9 C23 H23C 109.5 . .
H23A C23 H23C 109.5 . .
H23B C23 H23C 109.5 . .
O10 C24 H24A 109.5 . .
O10 C24 H24B 109.5 . .
H24A C24 H24B 109.5 . .
O10 C24 H24C 109.5 . .
H24A C24 H24C 109.5 . .
H24B C24 H24C 109.5 . .
O11 C25 H25A 109.5 . .
O11 C25 H25B 109.5 . .
H25A C25 H25B 109.5 . .
O11 C25 H25C 109.5 . .
H25A C25 H25C 109.5 . .
H25B C25 H25C 109.5 . .
C26 O12 H12A 105.7 . .
O12 C26 H26A 109.5 . .
O12 C26 H26B 109.5 . .
H26A C26 H26B 109.5 . .
O12 C26 H26C 109.5 . .
H26A C26 H26C 109.5 . .
H26B C26 H26C 109.5 . .
C27 O13 H13A 108.4 . .
O13 C27 H27A 109.5 . .
O13 C27 H27B 109.5 . .
H27A C27 H27B 109.5 . .
O13 C27 H27C 109.5 . .
H27A C27 H27C 109.5 . .
H27B C27 H27C 109.5 . .
C28 O14 H14A 102.7 . .
O14 C28 H28A 109.5 . .
O14 C28 H28B 109.5 . .
H28A C28 H28B 109.5 . .
O14 C28 H28C 109.5 . .
H28A C28 H28C 109.5 . .
H28B C28 H28C 109.5 . .
O15 C29 H29A 109.5 . .
O15 C29 H29B 109.5 . .
H29A C29 H29B 109.5 . .
O15 C29 H29C 109.5 . .
H29A C29 H29C 109.5 . .
H29B C29 H29C 109.5 . .
O16 C30 H30A 109.5 . .
O16 C30 H30B 109.5 . .
H30A C30 H30B 109.5 . .
O16 C30 H30C 109.5 . .
H30A C30 H30C 109.5 . .
H30B C30 H30C 109.5 . .
O17 C31 H31A 109.5 . .
O17 C31 H31B 109.5 . .
H31A C31 H31B 109.5 . .
O17 C31 H31C 109.5 . .
H31A C31 H31C 109.5 . .
H31B C31 H31C 109.5 . .

loop_
_geom_bond_atom_site_label_1
_geom_bond_atom_site_label_2
_geom_bond_distance
_geom_bond_site_symmetry_2
Mn1 O2 1.901(2) .
Mn1 O7 1.903(3) .
Mn1 O1 1.907(2) .
Mn1 N1 1.967(3) .
Mn1 O8 2.241(3) .
Mn2 O1 1.903(2) .
Mn2 O4 1.942(2) .
Mn2 O3 1.956(2) .
Mn2 N3 1.982(3) .
Mn2 O9 2.211(3) .
Mn2 O3 2.361(3) 3_766
Mn2 Mn2 3.2289(11) 3_766
Mn3 O6 1.905(3) .
Mn3 O5 1.905(3) .
Mn3 O1 1.906(3) .
Mn3 N5 1.980(3) .
Mn3 O10 2.277(3) .
Mn3 O11 2.392(3) .
O2 C1 1.354(5) .
O3 N1 1.427(4) .
O3 Mn2 2.361(3) 3_766
O4 C8 1.372(4) .
O5 N3 1.406(4) .
O6 C15 1.349(5) .
O7 N5 1.407(4) .
O8 C22 1.426(6) .
O8 H8A 0.8725 .
O9 C23 1.439(6) .
O9 H9A 0.9117 .
O10 C24 1.453(5) .
O10 H10A 0.9606 .
O11 C25 1.420(6) .
O11 H11A 0.9633 .
N1 C7 1.328(5) .
N2 C7 1.341(5) .
N2 H2A 0.8457 .
N2 H2B 0.9291 .
N3 C14 1.320(5) .
N4 C14 1.345(5) .
N4 H4A 0.8475 .
N4 H4B 0.9160 .
N5 C21 1.316(5) .
N6 C21 1.350(5) .
N6 H6A 0.8778 .
N6 H6B 0.9376 .
C1 C2 1.411(5) .
C1 C6 1.425(5) .
C2 C3 1.387(6) .
C2 H2 0.9500 .
C3 C4 1.407(7) .
C3 H3 0.9500 .
C4 C5 1.390(6) .
C4 H4 0.9500 .
C5 C6 1.415(5) .
C5 H5 0.9500 .
C6 C7 1.492(5) .
C8 C9 1.401(5) .
C8 C13 1.421(5) .
C9 C10 1.401(6) .
C9 H9 0.9500 .
C10 C11 1.377(7) .
C10 H10 0.9500 .
C11 C12 1.391(7) .
C11 H11 0.9500 .
C12 C13 1.418(5) .
C12 H12 0.9500 .
C13 C14 1.477(6) .
C15 C16 1.411(6) .
C15 C20 1.420(6) .
C16 C17 1.384(7) .
C16 H16 0.9500 .
C17 C18 1.402(8) .
C17 H17 0.9500 .
C18 C19 1.380(6) .
C18 H18 0.9500 .
C19 C20 1.417(6) .
C19 H19 0.9500 .
C20 C21 1.492(6) .
C22 H22A 0.9800 .
C22 H22B 0.9800 .
C22 H22C 0.9800 .
C23 H23A 0.9800 .
C23 H23B 0.9800 .
C23 H23C 0.9800 .
C24 H24A 0.9800 .
C24 H24B 0.9800 .
C24 H24C 0.9800 .
C25 H25A 0.9800 .
C25 H25B 0.9800 .
C25 H25C 0.9800 .
O12 C26 1.418(8) .
O12 H12A 0.9028 .
C26 H26A 0.9800 .
C26 H26B 0.9800 .
C26 H26C 0.9800 .
O13 C27 1.411(7) .
O13 H13A 0.8283 .
C27 H27A 0.9800 .
C27 H27B 0.9800 .
C27 H27C 0.9800 .
O14 C28 1.401(8) .
O14 H14A 0.9051 .
C28 H28A 0.9800 .
C28 H28B 0.9800 .
C28 H28C 0.9800 .
O15 C29 1.450(13) .
C29 H29A 0.9800 .
C29 H29B 0.9800 .
C29 H29C 0.9800 .
O16 C30 1.43(2) .
C30 H30A 0.9800 .
C30 H30B 0.9800 .
C30 H30C 0.9800 .
O17 C31 1.396(16) .
C31 H31A 0.9800 .
C31 H31B 0.9800 .
C31 H31C 0.9800 .
